data_1543989
loop_
_publ_author_name
'Deng, Haiqin'
'Han, Ting'
'Zhao, Engui'
'Kwok, Ryan T. K.'
'Lam, Jacky W. Y.'
'Tang, Ben Zhong'

_publ_section_title
;
 Multicomponent polymerization: development of a one-pot synthetic route
 to functional polymers using diyne, N-sulfonyl azide and water/ethanol as
 reactants
;
_journal_issue 36
_journal_name_full 'Polym. Chem.'
_journal_page_first 5646
_journal_paper_doi 10.1039/C6PY01337F
_journal_volume 7
_journal_year 2016
_chemical_formula_moiety 'C37 H33 N O3 S'
_chemical_formula_sum 'C37 H33 N O3 S'
_chemical_formula_weight 571.70
_chemical_name_systematic
;
 ? 
;
_space_group_crystal_system monoclinic
_space_group_IT_number 14
_space_group_name_Hall '-P 2yn'
_space_group_name_H-M_alt 'P 1 21/n 1'
_symmetry_space_group_name_Hall '-P 2yn'
_symmetry_space_group_name_H-M 'P 1 21/n 1'
_atom_sites_solution_hydrogens geom
_audit_block_doi 10.5517/ccdc.csd.cc1kkymp
_audit_creation_date 2015-10-09
_audit_creation_method
;
Olex2 1.2
(compiled 2015.09.30 svn.r3233 for OlexSys, GUI svn.r5103)
;
_audit_update_record
;
2016-01-14 deposited with the CCDC.
2016-08-26 downloaded from the CCDC.
;
_cell_angle_alpha 90
_cell_angle_beta 115.005(4)
_cell_angle_gamma 90
_cell_formula_units_Z 4
_cell_length_a 17.4283(6)
_cell_length_b 9.6165(2)
_cell_length_c 19.5792(7)
_cell_measurement_reflns_used 5083
_cell_measurement_temperature 99.9(6)
_cell_measurement_theta_max 74.9610
_cell_measurement_theta_min 4.4500
_cell_volume 2973.89(19)
_computing_cell_refinement
;
CrysAlisPro, Agilent Technologies,
Version 1.171.37.35 (release 13-08-2014 CrysAlis171 .NET)
(compiled Aug 13 2014,18:06:01)
;
_computing_data_collection
;
CrysAlisPro, Agilent Technologies,
Version 1.171.37.35 (release 13-08-2014 CrysAlis171 .NET)
(compiled Aug 13 2014,18:06:01)
;
_computing_data_reduction
;
CrysAlisPro, Agilent Technologies,
Version 1.171.37.35 (release 13-08-2014 CrysAlis171 .NET)
(compiled Aug 13 2014,18:06:01)
;
_computing_molecular_graphics 'Olex2 (Dolomanov et al., 2009)'
_computing_publication_material 'Olex2 (Dolomanov et al., 2009)'
_computing_structure_refinement 'ShelXL (Sheldrick, 2015)'
_computing_structure_solution 'ShelXS (Sheldrick, 2008)'
_diffrn_ambient_environment N~2~
_diffrn_ambient_temperature 99.9(6)
_diffrn_detector 'CCD plate'
_diffrn_detector_area_resol_mean 10.3587
_diffrn_detector_type Atlas
_diffrn_measured_fraction_theta_full 0.995
_diffrn_measured_fraction_theta_max 0.995
_diffrn_measurement_details
;
  1 omega  -49.00   35.00   1.0000    4.0000
omega____ theta____ kappa____ phi______ frames
    -      -40.8203   37.0000  120.0000 84

  2 omega  -33.00   71.00   1.0000    4.0000
omega____ theta____ kappa____ phi______ frames
    -       40.8203  -76.0000 -135.0000 104

  3 omega   23.00   89.00   1.0000    4.0000
omega____ theta____ kappa____ phi______ frames
    -       40.8203 -125.0000 -180.0000 66

  4 omega   36.00  108.00   1.0000   10.0000
omega____ theta____ kappa____ phi______ frames
    -      110.5703  -94.0000 -150.0000 72

  5 omega   36.00  141.00   1.0000   10.0000
omega____ theta____ kappa____ phi______ frames
    -      110.5703  -61.0000 -120.0000 105

  6 omega   92.00  178.00   1.0000   10.0000
omega____ theta____ kappa____ phi______ frames
    -      110.5703   30.0000  -60.0000 86

  7 omega   83.00  178.00   1.0000   10.0000
omega____ theta____ kappa____ phi______ frames
    -      110.5703   30.0000 -150.0000 95

  8 omega   41.00   92.00   1.0000   10.0000
omega____ theta____ kappa____ phi______ frames
    -      110.5703  -45.0000   90.0000 51

  9 omega   33.00   84.00   1.0000   10.0000
omega____ theta____ kappa____ phi______ frames
    -      110.5703  -30.0000   30.0000 51

 10 omega   26.00  108.00   1.0000   10.0000
omega____ theta____ kappa____ phi______ frames
    -      110.5703  -94.0000   90.0000 82

 11 omega   36.00  122.00   1.0000   10.0000
omega____ theta____ kappa____ phi______ frames
    -      110.5703 -125.0000   60.0000 86

 12 omega   33.00   75.00   1.0000   10.0000
omega____ theta____ kappa____ phi______ frames
    -      110.5703  -30.0000 -180.0000 42

 13 omega -115.00  -11.00   1.0000    4.0000
omega____ theta____ kappa____ phi______ frames
    -      -40.8203  -57.0000  -30.0000 104
;
_diffrn_measurement_device 'kappa diffractometer'
_diffrn_measurement_device_type 'SuperNova, Dual, Cu at zero, Atlas'
_diffrn_measurement_method '\w scans'
_diffrn_orient_matrix_UB_11 0.0714749000
_diffrn_orient_matrix_UB_12 0.1087724000
_diffrn_orient_matrix_UB_13 0.0224558000
_diffrn_orient_matrix_UB_21 0.0158478000
_diffrn_orient_matrix_UB_22 -0.0408481000
_diffrn_orient_matrix_UB_23 -0.0690152000
_diffrn_orient_matrix_UB_31 -0.0644391000
_diffrn_orient_matrix_UB_32 0.1104426000
_diffrn_orient_matrix_UB_33 -0.0475341000
_diffrn_radiation_monochromator mirror
_diffrn_radiation_probe x-ray
_diffrn_radiation_type CuK\a
_diffrn_radiation_wavelength 1.54184
_diffrn_reflns_av_R_equivalents 0.0473
_diffrn_reflns_av_unetI/netI 0.0474
_diffrn_reflns_limit_h_max 20
_diffrn_reflns_limit_h_min -20
_diffrn_reflns_limit_k_max 11
_diffrn_reflns_limit_k_min -9
_diffrn_reflns_limit_l_max 20
_diffrn_reflns_limit_l_min -23
_diffrn_reflns_number 15924
_diffrn_reflns_theta_full 66.500
_diffrn_reflns_theta_max 67.498
_diffrn_reflns_theta_min 4.466
_diffrn_source 'sealed X-ray tube'
_diffrn_source_current 0.80
_diffrn_source_power 0.040
_diffrn_source_target Cu
_diffrn_source_type 'SuperNova (Cu) X-ray Source'
_diffrn_source_voltage 50
_exptl_absorpt_coefficient_mu 1.265
_exptl_absorpt_correction_T_max 1.00000
_exptl_absorpt_correction_T_min 0.81431
_exptl_absorpt_correction_type multi-scan
_exptl_absorpt_process_details
;
CrysAlisPro, Agilent Technologies,
Version 1.171.37.35 (release 13-08-2014 CrysAlis171 .NET)
(compiled Aug 13 2014,18:06:01)
Empirical absorption correction using spherical harmonics,
 implemented in SCALE3 ABSPACK scaling algorithm.
;
_exptl_crystal_colour colourless
_exptl_crystal_density_diffrn 1.277
_exptl_crystal_density_method 'not measured'
_exptl_crystal_description plate
_exptl_crystal_F_000 1208
_exptl_crystal_size_max 0.20
_exptl_crystal_size_mid 0.15
_exptl_crystal_size_min 0.03
_refine_diff_density_max 0.442
_refine_diff_density_min -0.428
_refine_diff_density_rms 0.045
_refine_ls_extinction_method none
_refine_ls_goodness_of_fit_ref 1.001
_refine_ls_hydrogen_treatment constr
_refine_ls_matrix_type full
_refine_ls_number_parameters 381
_refine_ls_number_reflns 5332
_refine_ls_number_restraints 0
_refine_ls_restrained_S_all 1.001
_refine_ls_R_factor_all 0.0593
_refine_ls_R_factor_gt 0.0427
_refine_ls_shift/su_max 0.001
_refine_ls_shift/su_mean 0.000
_refine_ls_structure_factor_coef Fsqd
_refine_ls_weighting_details 'w=1/[\s^2^(Fo^2^)+(0.0683P)^2^] where P=(Fo^2^+2Fc^2^)/3'
_refine_ls_weighting_scheme calc
_refine_ls_wR_factor_gt 0.1103
_refine_ls_wR_factor_ref 0.1195
_reflns_Friedel_coverage 0.000
_reflns_number_gt 4190
_reflns_number_total 5332
_reflns_threshold_expression 'I > 2\s(I)'
_cod_data_source_file c6py01337f2.cif
_cod_data_source_block TPE-imine
_cod_depositor_comments 'Adding full bibliography for 1543988--1543989.cif.'
_cod_database_code 1543989
_shelx_space_group_comment
;
The symmetry employed for this shelxl refinement is uniquely defined
by the following loop, which should always be used as a source of
symmetry information in preference to the above space-group names.
They are only intended as comments.
;
_reflns_odcompleteness_completeness 99.69
_reflns_odcompleteness_iscentric 1
_reflns_odcompleteness_theta 68.13
_olex2_refinement_description
;
1. Fixed Uiso
 At 1.2 times of:
  All C(H) groups, All C(H,H) groups
 At 1.5 times of:
  All C(H,H,H) groups
2.a Secondary CH2 refined with riding coordinates:
 C2(H2A,H2B), C3(H3A,H3B)
2.b Aromatic/amide H refined with riding coordinates:
 C12(H12), C13(H13), C15(H15), C16(H16), C22(H22), C23(H23), C24(H24),
 C25(H25), C26(H26), C32(H32), C33(H33), C34(H34), C35(H35), C36(H36), C42(H42),
  C43(H43), C44(H44), C45(H45), C46(H46), C52(H52), C53(H53), C55(H55), C56(H56)
2.c Idealised Me refined as rotating group:
 C4(H4A,H4B,H4C), C50(H50A,H50B,H50C)
;
_shelx_shelxl_version_number 2014/7
_olex2_date_sample_data_collection 2015-02-12
_olex2_submission_special_instructions 'No special instructions were received'

loop_
_space_group_symop_operation_xyz
'x, y, z'
'-x+1/2, y+1/2, -z+1/2'
'-x, -y, -z'
'x-1/2, -y-1/2, z-1/2'

loop_
_atom_site_label
_atom_site_type_symbol
_atom_site_fract_x
_atom_site_fract_y
_atom_site_fract_z
_atom_site_U_iso_or_equiv
_atom_site_adp_type
_atom_site_occupancy
_atom_site_site_symmetry_order
_atom_site_calc_flag
_atom_site_refinement_flags_posn
S1 S 0.58834(3) 0.32496(5) 0.64748(3) 0.02611(13) Uani 1 1 d .
O1 O 0.61088(9) 0.31791(15) 0.58493(8) 0.0326(3) Uani 1 1 d .
O2 O 0.53982(8) 0.21145(14) 0.65714(8) 0.0299(3) Uani 1 1 d .
O3 O 0.43714(8) 0.62973(14) 0.59828(7) 0.0300(3) Uani 1 1 d .
N1 N 0.54333(10) 0.47489(17) 0.64755(9) 0.0288(4) Uani 1 1 d .
C1 C 0.46938(11) 0.50553(19) 0.59699(10) 0.0258(4) Uani 1 1 d .
C2 C 0.40936(11) 0.4195(2) 0.53166(10) 0.0261(4) Uani 1 1 d .
H2A H 0.4393 0.3357 0.5262 0.031 Uiso 1 1 calc R
H2B H 0.3915 0.4744 0.4846 0.031 Uiso 1 1 calc R
C3 C 0.48899(14) 0.7258(2) 0.65810(13) 0.0365(5) Uani 1 1 d .
H3A H 0.5465 0.7332 0.6600 0.044 Uiso 1 1 calc R
H3B H 0.4940 0.6922 0.7076 0.044 Uiso 1 1 calc R
C4 C 0.44544(15) 0.8649(2) 0.64003(16) 0.0465(6) Uani 1 1 d .
H4A H 0.4406 0.8966 0.5908 0.070 Uiso 1 1 calc GR
H4B H 0.4786 0.9324 0.6788 0.070 Uiso 1 1 calc GR
H4C H 0.3888 0.8563 0.6387 0.070 Uiso 1 1 calc GR
C10 C 0.11496(12) 0.2615(2) 0.58376(11) 0.0281(4) Uani 1 1 d .
C11 C 0.18678(12) 0.2977(2) 0.56414(10) 0.0260(4) Uani 1 1 d .
C12 C 0.18556(12) 0.4134(2) 0.52063(10) 0.0267(4) Uani 1 1 d .
H12 H 0.1351 0.4665 0.4976 0.032 Uiso 1 1 calc R
C13 C 0.25684(12) 0.4525(2) 0.51030(10) 0.0259(4) Uani 1 1 d .
H13 H 0.2547 0.5326 0.4811 0.031 Uiso 1 1 calc R
C14 C 0.33132(11) 0.3752(2) 0.54240(10) 0.0243(4) Uani 1 1 d .
C15 C 0.33267(11) 0.2574(2) 0.58371(10) 0.0257(4) Uani 1 1 d .
H15 H 0.3823 0.2017 0.6044 0.031 Uiso 1 1 calc R
C16 C 0.26189(12) 0.2204(2) 0.59494(10) 0.0269(4) Uani 1 1 d .
H16 H 0.2645 0.1405 0.6243 0.032 Uiso 1 1 calc R
C20 C 0.03317(12) 0.2584(2) 0.53264(11) 0.0282(4) Uani 1 1 d .
C21 C 0.01095(12) 0.2626(2) 0.44985(11) 0.0270(4) Uani 1 1 d .
C22 C -0.05209(13) 0.3500(2) 0.40126(11) 0.0324(4) Uani 1 1 d .
H22 H -0.0805 0.4118 0.4207 0.039 Uiso 1 1 calc R
C23 C -0.07385(14) 0.3473(2) 0.32377(12) 0.0387(5) Uani 1 1 d .
H23 H -0.1159 0.4088 0.2909 0.046 Uiso 1 1 calc R
C24 C -0.03409(14) 0.2553(3) 0.29533(12) 0.0389(5) Uani 1 1 d .
H24 H -0.0487 0.2539 0.2428 0.047 Uiso 1 1 calc R
C25 C 0.02618(14) 0.1659(2) 0.34222(12) 0.0379(5) Uani 1 1 d .
H25 H 0.0523 0.1011 0.3221 0.045 Uiso 1 1 calc R
C26 C 0.04896(12) 0.1702(2) 0.41894(12) 0.0322(4) Uani 1 1 d .
H26 H 0.0915 0.1087 0.4512 0.039 Uiso 1 1 calc R
C31 C 0.14247(11) 0.2309(2) 0.66578(10) 0.0265(4) Uani 1 1 d .
C32 C 0.19913(12) 0.3216(2) 0.71920(11) 0.0299(4) Uani 1 1 d .
H32 H 0.2169 0.4036 0.7029 0.036 Uiso 1 1 calc R
C33 C 0.22970(13) 0.2933(2) 0.79572(12) 0.0355(5) Uani 1 1 d .
H33 H 0.2678 0.3561 0.8315 0.043 Uiso 1 1 calc R
C34 C 0.20438(14) 0.1729(2) 0.81996(11) 0.0366(5) Uani 1 1 d .
H34 H 0.2251 0.1532 0.8723 0.044 Uiso 1 1 calc R
C35 C 0.14895(13) 0.0823(2) 0.76760(11) 0.0338(5) Uani 1 1 d .
H35 H 0.1316 0.0000 0.7840 0.041 Uiso 1 1 calc R
C36 C 0.11834(12) 0.1107(2) 0.69092(11) 0.0295(4) Uani 1 1 d .
H36 H 0.0806 0.0472 0.6554 0.035 Uiso 1 1 calc R
C41 C -0.03983(12) 0.2443(2) 0.55319(11) 0.0286(4) Uani 1 1 d .
C42 C -0.04261(13) 0.3130(2) 0.61490(11) 0.0315(4) Uani 1 1 d .
H42 H 0.0033 0.3710 0.6453 0.038 Uiso 1 1 calc R
C43 C -0.11133(14) 0.2978(2) 0.63264(12) 0.0373(5) Uani 1 1 d .
H43 H -0.1117 0.3447 0.6752 0.045 Uiso 1 1 calc R
C44 C -0.17931(14) 0.2148(2) 0.58883(14) 0.0411(5) Uani 1 1 d .
H44 H -0.2258 0.2035 0.6015 0.049 Uiso 1 1 calc R
C45 C -0.17871(13) 0.1489(2) 0.52657(13) 0.0398(5) Uani 1 1 d .
H45 H -0.2255 0.0929 0.4957 0.048 Uiso 1 1 calc R
C46 C -0.10988(13) 0.1639(2) 0.50858(12) 0.0339(5) Uani 1 1 d .
H46 H -0.1106 0.1186 0.4652 0.041 Uiso 1 1 calc R
C50 C 0.89431(15) 0.4342(3) 0.93932(12) 0.0446(6) Uani 1 1 d .
H50A H 0.8784 0.4199 0.9812 0.067 Uiso 1 1 calc GR
H50B H 0.9102 0.5317 0.9383 0.067 Uiso 1 1 calc GR
H50C H 0.9424 0.3742 0.9461 0.067 Uiso 1 1 calc GR
C51 C 0.68112(12) 0.3454(2) 0.73121(11) 0.0270(4) Uani 1 1 d .
C52 C 0.74524(12) 0.4303(2) 0.73104(11) 0.0309(4) Uani 1 1 d .
H52 H 0.7415 0.4704 0.6854 0.037 Uiso 1 1 calc R
C53 C 0.81481(13) 0.4558(2) 0.79829(12) 0.0332(4) Uani 1 1 d .
H53 H 0.8594 0.5129 0.7986 0.040 Uiso 1 1 calc R
C54 C 0.82023(13) 0.3984(2) 0.86601(11) 0.0329(4) Uani 1 1 d .
C55 C 0.75627(13) 0.3112(2) 0.86392(12) 0.0348(5) Uani 1 1 d .
H55 H 0.7601 0.2697 0.9093 0.042 Uiso 1 1 calc R
C56 C 0.68696(13) 0.2834(2) 0.79711(12) 0.0315(4) Uani 1 1 d .
H56 H 0.6437 0.2223 0.7963 0.038 Uiso 1 1 calc R

loop_
_atom_site_aniso_label
_atom_site_aniso_U_11
_atom_site_aniso_U_22
_atom_site_aniso_U_33
_atom_site_aniso_U_23
_atom_site_aniso_U_13
_atom_site_aniso_U_12
S1 0.0191(2) 0.0274(2) 0.0275(2) 0.00054(18) 0.00569(18) 0.00005(17)
O1 0.0293(7) 0.0370(8) 0.0308(7) 0.0000(6) 0.0120(6) 0.0002(6)
O2 0.0200(6) 0.0274(7) 0.0370(7) 0.0018(6) 0.0070(6) -0.0008(5)
O3 0.0240(7) 0.0293(7) 0.0328(7) 0.0000(6) 0.0083(6) 0.0015(6)
N1 0.0217(8) 0.0282(8) 0.0315(8) 0.0007(7) 0.0065(7) 0.0003(6)
C1 0.0216(9) 0.0270(9) 0.0288(9) 0.0032(8) 0.0108(8) -0.0003(8)
C2 0.0209(9) 0.0310(9) 0.0233(8) 0.0018(8) 0.0063(7) 0.0001(8)
C3 0.0303(11) 0.0296(10) 0.0444(12) -0.0050(9) 0.0105(9) -0.0052(9)
C4 0.0368(12) 0.0322(11) 0.0711(16) -0.0020(11) 0.0235(12) -0.0022(10)
C10 0.0255(10) 0.0270(9) 0.0272(9) 0.0013(7) 0.0068(8) 0.0002(8)
C11 0.0202(9) 0.0266(9) 0.0253(9) -0.0011(7) 0.0040(7) 0.0001(7)
C12 0.0199(9) 0.0284(9) 0.0251(9) -0.0021(7) 0.0030(7) 0.0021(7)
C13 0.0256(9) 0.0254(9) 0.0217(8) -0.0013(7) 0.0053(7) -0.0012(7)
C14 0.0194(9) 0.0290(9) 0.0195(8) -0.0030(7) 0.0034(7) -0.0010(7)
C15 0.0190(9) 0.0308(10) 0.0204(8) 0.0002(7) 0.0016(7) 0.0038(7)
C16 0.0218(9) 0.0275(9) 0.0253(9) 0.0023(8) 0.0040(7) -0.0002(7)
C20 0.0246(9) 0.0285(10) 0.0288(9) 0.0027(8) 0.0087(8) 0.0002(8)
C21 0.0188(9) 0.0307(10) 0.0272(9) 0.0003(8) 0.0054(7) -0.0014(8)
C22 0.0250(10) 0.0391(11) 0.0314(10) 0.0042(8) 0.0104(8) 0.0038(8)
C23 0.0282(11) 0.0483(13) 0.0312(10) 0.0109(9) 0.0045(9) 0.0025(9)
C24 0.0333(11) 0.0523(13) 0.0288(10) -0.0052(9) 0.0110(9) -0.0097(10)
C25 0.0320(11) 0.0449(12) 0.0385(11) -0.0097(10) 0.0166(9) -0.0076(9)
C26 0.0206(9) 0.0356(11) 0.0346(10) -0.0057(8) 0.0059(8) -0.0007(8)
C31 0.0198(9) 0.0315(10) 0.0254(9) 0.0045(8) 0.0068(7) 0.0046(8)
C32 0.0220(9) 0.0355(11) 0.0292(10) 0.0028(8) 0.0080(8) 0.0004(8)
C33 0.0264(10) 0.0442(12) 0.0277(10) -0.0022(9) 0.0033(8) 0.0036(9)
C34 0.0345(11) 0.0450(12) 0.0266(10) 0.0097(9) 0.0093(9) 0.0134(9)
C35 0.0329(11) 0.0344(10) 0.0353(11) 0.0117(9) 0.0155(9) 0.0096(9)
C36 0.0226(9) 0.0295(10) 0.0329(10) 0.0031(8) 0.0084(8) 0.0034(8)
C41 0.0228(9) 0.0315(10) 0.0287(9) 0.0064(8) 0.0084(8) 0.0031(8)
C42 0.0236(10) 0.0366(11) 0.0305(10) 0.0067(8) 0.0076(8) 0.0064(8)
C43 0.0313(11) 0.0442(12) 0.0387(11) 0.0121(9) 0.0171(9) 0.0117(9)
C44 0.0272(11) 0.0449(12) 0.0545(13) 0.0176(11) 0.0203(10) 0.0082(9)
C45 0.0211(10) 0.0419(12) 0.0469(12) 0.0114(10) 0.0052(9) -0.0002(9)
C46 0.0277(10) 0.0365(11) 0.0325(10) 0.0065(9) 0.0078(9) 0.0004(8)
C50 0.0342(12) 0.0524(14) 0.0341(11) 0.0030(10) 0.0016(9) -0.0105(10)
C51 0.0191(9) 0.0279(9) 0.0300(9) 0.0015(8) 0.0064(8) 0.0023(7)
C52 0.0256(9) 0.0343(11) 0.0305(10) 0.0047(8) 0.0096(8) -0.0018(8)
C53 0.0234(9) 0.0356(11) 0.0353(10) 0.0027(9) 0.0072(8) -0.0053(8)
C54 0.0250(10) 0.0333(11) 0.0308(10) 0.0022(8) 0.0025(8) 0.0021(8)
C55 0.0291(10) 0.0387(11) 0.0311(10) 0.0097(9) 0.0074(9) 0.0015(9)
C56 0.0240(10) 0.0311(10) 0.0373(10) 0.0058(8) 0.0109(8) -0.0011(8)

loop_
_atom_type_symbol
_atom_type_description
_atom_type_scat_dispersion_real
_atom_type_scat_dispersion_imag
_atom_type_scat_source
C C 0.0181 0.0091 'International Tables Vol C Tables 4.2.6.8 and 6.1.1.4'
H H 0.0000 0.0000 'International Tables Vol C Tables 4.2.6.8 and 6.1.1.4'
N N 0.0311 0.0180 'International Tables Vol C Tables 4.2.6.8 and 6.1.1.4'
O O 0.0492 0.0322 'International Tables Vol C Tables 4.2.6.8 and 6.1.1.4'
S S 0.3331 0.5567 'International Tables Vol C Tables 4.2.6.8 and 6.1.1.4'

loop_
_citation_id
_citation_doi
_citation_year
1 10.1016/j.ica.2016.05.032 2016

loop_
_geom_angle_atom_site_label_1
_geom_angle_atom_site_label_2
_geom_angle_atom_site_label_3
_geom_angle
O1 S1 O2 117.58(9)
O1 S1 N1 110.18(9)
O1 S1 C51 108.93(9)
O2 S1 N1 110.98(8)
O2 S1 C51 108.73(9)
N1 S1 C51 98.76(9)
C1 O3 C3 117.41(15)
C1 N1 S1 121.67(14)
O3 C1 C2 111.23(15)
N1 C1 O3 119.20(17)
N1 C1 C2 129.57(18)
C1 C2 C14 112.06(15)
O3 C3 C4 107.04(18)
C11 C10 C31 113.40(16)
C20 C10 C11 123.31(18)
C20 C10 C31 123.28(18)
C12 C11 C10 122.89(17)
C12 C11 C16 117.12(18)
C16 C11 C10 119.79(17)
C13 C12 C11 121.32(17)
C12 C13 C14 120.55(18)
C13 C14 C2 120.29(17)
C15 C14 C2 120.91(16)
C15 C14 C13 118.80(17)
C14 C15 C16 120.33(17)
C15 C16 C11 121.83(18)
C10 C20 C21 120.61(18)
C10 C20 C41 123.64(18)
C41 C20 C21 115.69(16)
C22 C21 C20 121.61(18)
C26 C21 C20 120.00(18)
C26 C21 C22 118.20(18)
C21 C22 C23 120.2(2)
C24 C23 C22 119.8(2)
C25 C24 C23 120.5(2)
C24 C25 C26 119.8(2)
C25 C26 C21 121.4(2)
C32 C31 C10 118.94(17)
C36 C31 C10 122.37(18)
C36 C31 C32 118.54(18)
C33 C32 C31 120.81(19)
C32 C33 C34 119.9(2)
C35 C34 C33 119.68(19)
C34 C35 C36 120.4(2)
C31 C36 C35 120.67(19)
C42 C41 C20 122.37(18)
C42 C41 C46 117.56(19)
C46 C41 C20 120.03(18)
C43 C42 C41 121.1(2)
C44 C43 C42 120.6(2)
C45 C44 C43 119.3(2)
C44 C45 C46 120.4(2)
C45 C46 C41 121.2(2)
C52 C51 S1 119.20(15)
C52 C51 C56 120.94(18)
C56 C51 S1 119.75(15)
C53 C52 C51 119.04(19)
C52 C53 C54 120.79(19)
C53 C54 C50 119.9(2)
C55 C54 C50 121.4(2)
C55 C54 C53 118.67(19)
C56 C55 C54 121.2(2)
C55 C56 C51 119.30(19)

loop_
_geom_bond_atom_site_label_1
_geom_bond_atom_site_label_2
_geom_bond_distance
S1 O1 1.4372(14)
S1 O2 1.4414(14)
S1 N1 1.6416(17)
S1 C51 1.7606(19)
O3 C1 1.325(2)
O3 C3 1.465(3)
N1 C1 1.284(2)
C1 C2 1.511(3)
C2 C14 1.522(3)
C3 C4 1.505(3)
C10 C11 1.497(3)
C10 C20 1.352(3)
C10 C31 1.498(3)
C11 C12 1.396(3)
C11 C16 1.401(3)
C12 C13 1.392(3)
C13 C14 1.394(3)
C14 C15 1.386(3)
C15 C16 1.388(3)
C20 C21 1.500(3)
C20 C41 1.494(3)
C21 C22 1.391(3)
C21 C26 1.391(3)
C22 C23 1.400(3)
C23 C24 1.378(3)
C24 C25 1.367(3)
C25 C26 1.383(3)
C31 C32 1.399(3)
C31 C36 1.389(3)
C32 C33 1.388(3)
C33 C34 1.392(3)
C34 C35 1.381(3)
C35 C36 1.391(3)
C41 C42 1.396(3)
C41 C46 1.396(3)
C42 C43 1.389(3)
C43 C44 1.385(3)
C44 C45 1.378(4)
C45 C46 1.393(3)
C50 C54 1.509(3)
C51 C52 1.385(3)
C51 C56 1.385(3)
C52 C53 1.384(3)
C53 C54 1.402(3)
C54 C55 1.382(3)
C55 C56 1.381(3)

loop_
_geom_torsion_atom_site_label_1
_geom_torsion_atom_site_label_2
_geom_torsion_atom_site_label_3
_geom_torsion_atom_site_label_4
_geom_torsion
S1 N1 C1 O3 -177.84(13)
S1 N1 C1 C2 1.4(3)
S1 C51 C52 C53 174.41(16)
S1 C51 C56 C55 -173.59(16)
O1 S1 N1 C1 69.45(18)
O1 S1 C51 C52 38.74(19)
O1 S1 C51 C56 -145.07(16)
O2 S1 N1 C1 -62.54(18)
O2 S1 C51 C52 168.02(16)
O2 S1 C51 C56 -15.79(19)
O3 C1 C2 C14 -69.9(2)
N1 S1 C51 C52 -76.21(18)
N1 S1 C51 C56 99.98(17)
N1 C1 C2 C14 110.8(2)
C1 O3 C3 C4 170.91(17)
C1 C2 C14 C13 95.72(19)
C1 C2 C14 C15 -84.6(2)
C2 C14 C15 C16 178.10(16)
C3 O3 C1 N1 0.3(3)
C3 O3 C1 C2 -179.10(16)
C10 C11 C12 C13 172.91(17)
C10 C11 C16 C15 -174.27(17)
C10 C20 C21 C22 -133.7(2)
C10 C20 C21 C26 51.3(3)
C10 C20 C41 C42 40.3(3)
C10 C20 C41 C46 -141.9(2)
C10 C31 C32 C33 -176.60(18)
C10 C31 C36 C35 176.45(18)
C11 C10 C20 C21 12.7(3)
C11 C10 C20 C41 -170.12(18)
C11 C10 C31 C32 47.0(2)
C11 C10 C31 C36 -128.51(19)
C11 C12 C13 C14 1.0(3)
C12 C11 C16 C15 0.7(3)
C12 C13 C14 C2 -179.28(16)
C12 C13 C14 C15 1.1(3)
C13 C14 C15 C16 -2.2(3)
C14 C15 C16 C11 1.4(3)
C16 C11 C12 C13 -1.9(3)
C20 C10 C11 C12 47.8(3)
C20 C10 C11 C16 -137.6(2)
C20 C10 C31 C32 -132.2(2)
C20 C10 C31 C36 52.3(3)
C20 C21 C22 C23 -177.26(19)
C20 C21 C26 C25 176.11(19)
C20 C41 C42 C43 -179.97(18)
C20 C41 C46 C45 179.90(18)
C21 C20 C41 C42 -142.43(19)
C21 C20 C41 C46 35.4(3)
C21 C22 C23 C24 1.6(3)
C22 C21 C26 C25 1.0(3)
C22 C23 C24 C25 0.4(3)
C23 C24 C25 C26 -1.6(3)
C24 C25 C26 C21 0.9(3)
C26 C21 C22 C23 -2.3(3)
C31 C10 C11 C12 -131.47(19)
C31 C10 C11 C16 43.2(2)
C31 C10 C20 C21 -168.12(18)
C31 C10 C20 C41 9.0(3)
C31 C32 C33 C34 0.4(3)
C32 C31 C36 C35 0.9(3)
C32 C33 C34 C35 0.0(3)
C33 C34 C35 C36 0.0(3)
C34 C35 C36 C31 -0.5(3)
C36 C31 C32 C33 -0.9(3)
C41 C20 C21 C22 48.9(3)
C41 C20 C21 C26 -126.0(2)
C41 C42 C43 C44 -0.6(3)
C42 C41 C46 C45 -2.2(3)
C42 C43 C44 C45 -1.0(3)
C43 C44 C45 C46 1.0(3)
C44 C45 C46 C41 0.6(3)
C46 C41 C42 C43 2.2(3)
C50 C54 C55 C56 177.3(2)
C51 S1 N1 C1 -176.57(16)
C51 C52 C53 C54 -0.8(3)
C52 C51 C56 C55 2.5(3)
C52 C53 C54 C50 -176.5(2)
C52 C53 C54 C55 2.6(3)
C53 C54 C55 C56 -1.7(3)
C54 C55 C56 C51 -0.8(3)
C56 C51 C52 C53 -1.7(3)
